data_4025446
loop_
_publ_author_name
'Herwig Josef Berthold'
'Stephan Franke'
'Joachim Thiem'
'Theo Schotten'
'Hoffmann, Frank'

_publ_contact_author_address
;University of Hamburg
Department of Chemistry
Martin-Luther-King-Platz 6
20146 Hamburg
Germany
;
_publ_contact_author_email berthold@chemie.uni-hamburg.de
_publ_contact_author_fax 49(40)42838x4325
_publ_contact_author_name 'Herwig BERTHOLD'
_publ_contact_author_phone 49(40)34832205
_publ_section_title
;
 Ex Post Glycoconjugation of Phthalocyanines
;
_journal_name_full 'Journal of Organic Chemistry'
_journal_page_first 3859
_journal_page_last 3862
_journal_paper_doi 10.1021/jo100362n
_journal_volume 75
_journal_year 2010
_chemical_absolute_configuration ad
_chemical_formula_moiety 'C14 H19 N3 O9'
_chemical_formula_sum 'C14 H19 N3 O9'
_chemical_formula_weight 373.32
_chemical_melting_point 368
_chemical_name_common 2,3,4,6-tetra-<i>O</i>-acetyl-<i>\b</i>-D-galactopyranosyl_azide
_chemical_name_systematic '2,3,4,6-tetra-<i>O</i>-acetyl-<i>\b</i>-D-galactopyranosyl azide'
_space_group_IT_number 19
_symmetry_cell_setting orthorhombic
_symmetry_Int_Tables_number 19
_symmetry_space_group_name_Hall 'P 2ac 2ab'
_symmetry_space_group_name_H-M 'P 21 21 21'
_atom_sites_solution_hydrogens geom
_atom_sites_solution_primary direct
_atom_sites_solution_secondary difmap
_audit_creation_method SHELXL-97
_audit_update_record
;
2009-09-16 # Formatted by publCIF
;
_cell_angle_alpha 90.00
_cell_angle_beta 90.00
_cell_angle_gamma 90.00
_cell_formula_units_Z 4
_cell_length_a 8.9267(13)
_cell_length_b 10.1168(14)
_cell_length_c 19.871(3)
_cell_measurement_reflns_used 622
_cell_measurement_temperature 153(2)
_cell_measurement_theta_max 27.0
_cell_measurement_theta_min 1.2
_cell_volume 1794.5(5)
_computing_cell_refinement 'SAINT (Bruker AXS, 1998)'
_computing_data_collection 'SMART (Bruker AXS, 1998)'
_computing_data_reduction 'SAINT (Bruker AXS, 1998)'
_computing_structure_refinement 'SHELXL-97 (Sheldrick, 1997)'
_computing_structure_solution 'SHELXS-97 (Sheldrick, 1990)'
_diffrn_ambient_temperature 153(2)
_diffrn_measured_fraction_theta_full 0.999
_diffrn_measured_fraction_theta_max 0.999
_diffrn_measurement_device_type 'Bruker Smart APEX CCD area detector'
_diffrn_measurement_method omega-scan
_diffrn_radiation_monochromator graphite
_diffrn_radiation_type MoK\a
_diffrn_radiation_wavelength 0.71073
_diffrn_reflns_av_R_equivalents 0.0691
_diffrn_reflns_av_sigmaI/netI 0.0508
_diffrn_reflns_limit_h_max 11
_diffrn_reflns_limit_h_min -11
_diffrn_reflns_limit_k_max 13
_diffrn_reflns_limit_k_min -13
_diffrn_reflns_limit_l_max 25
_diffrn_reflns_limit_l_min -25
_diffrn_reflns_number 21668
_diffrn_reflns_theta_full 27.49
_diffrn_reflns_theta_max 27.49
_diffrn_reflns_theta_min 2.05
_diffrn_source 'fine-focus sealed tube'
_diffrn_standards_decay_% 0
_diffrn_standards_interval_count none
_diffrn_standards_interval_time none
_diffrn_standards_number none
_exptl_absorpt_coefficient_mu 0.117
_exptl_absorpt_correction_T_max 0.9942
_exptl_absorpt_correction_T_min 0.9439
_exptl_absorpt_correction_type multi-scan
_exptl_absorpt_process_details 'SADABS (Bruker AXS, 1998)'
_exptl_crystal_colour colourless
_exptl_crystal_density_diffrn 1.382
_exptl_crystal_density_method 'not measured'
_exptl_crystal_description splinter
_exptl_crystal_F_000 784
_exptl_crystal_recrystallization_method 'ethyl acetate / diethyl ether'
_exptl_crystal_size_max 0.50
_exptl_crystal_size_mid 0.22
_exptl_crystal_size_min 0.05
_refine_diff_density_max 0.164
_refine_diff_density_min -0.135
_refine_diff_density_rms 0.034
_refine_ls_abs_structure_details 'Flack H D (1983), Acta Cryst. A39, 876-881'
_refine_ls_abs_structure_Flack 0(10)
_refine_ls_extinction_method none
_refine_ls_goodness_of_fit_ref 0.896
_refine_ls_hydrogen_treatment riding
_refine_ls_matrix_type full
_refine_ls_number_parameters 239
_refine_ls_number_reflns 2358
_refine_ls_number_restraints 0
_refine_ls_restrained_S_all 0.896
_refine_ls_R_factor_all 0.0578
_refine_ls_R_factor_gt 0.0356
_refine_ls_shift/su_max 0.000
_refine_ls_shift/su_mean 0.000
_refine_ls_structure_factor_coef Fsqd
_refine_ls_weighting_details 'calc w=1/[\s^2^(Fo^2^)+(0.0285P)^2^+0.0000P] where P=(Fo^2^+2Fc^2^)/3'
_refine_ls_weighting_scheme calc
_refine_ls_wR_factor_gt 0.0613
_refine_ls_wR_factor_ref 0.0662
_reflns_number_gt 1712
_reflns_number_total 2358
_reflns_threshold_expression >2sigma(I)
_cod_data_source_file jo100362n_si_005.cif
_cod_data_source_block 0512se
_cod_original_cell_volume 1794.5(4)
_cod_database_code 4025446

loop_
_symmetry_equiv_pos_as_xyz
'x, y, z'
'-x+1/2, -y, z+1/2'
'x+1/2, -y+1/2, -z'
'-x, y+1/2, -z+1/2'

loop_
_atom_site_label
_atom_site_type_symbol
_atom_site_fract_x
_atom_site_fract_y
_atom_site_fract_z
_atom_site_U_iso_or_equiv
_atom_site_adp_type
_atom_site_occupancy
_atom_site_symmetry_multiplicity
_atom_site_calc_flag
_atom_site_refinement_flags
_atom_site_disorder_assembly
_atom_site_disorder_group
O21 O 0.61498(17) 0.76458(15) 0.15859(7) 0.0312(4) Uani 1 1 d . . .
O31 O 0.75263(17) 0.52171(15) 0.11501(7) 0.0318(4) Uani 1 1 d . . .
O41 O 0.51378(17) 0.40844(14) 0.04895(7) 0.0296(4) Uani 1 1 d . . .
O5 O 0.36170(17) 0.65127(15) 0.02614(7) 0.0312(4) Uani 1 1 d . . .
O61 O 0.48673(19) 0.44568(15) -0.11210(8) 0.0384(4) Uani 1 1 d . . .
O22 O 0.4812(2) 0.70200(17) 0.24848(8) 0.0469(5) Uani 1 1 d . . .
O32 O 0.94546(19) 0.55237(18) 0.04410(9) 0.0463(5) Uani 1 1 d . . .
O42 O 0.7024(2) 0.27400(17) 0.01820(8) 0.0498(5) Uani 1 1 d . . .
O62 O 0.49183(19) 0.61004(17) -0.18741(8) 0.0430(5) Uani 1 1 d . . .
N11 N 0.3039(2) 0.79512(19) 0.11410(10) 0.0365(5) Uani 1 1 d . . .
N12 N 0.2341(2) 0.7087(2) 0.14735(11) 0.0395(5) Uani 1 1 d . . .
N13 N 0.1615(3) 0.6424(2) 0.17990(12) 0.0522(7) Uani 1 1 d . . .
C3 C 0.6605(3) 0.6036(2) 0.07269(11) 0.0269(5) Uani 1 1 d . . .
H3 H 0.7233 0.6742 0.0517 0.032 Uiso 1 1 calc R . .
C5 C 0.4715(3) 0.6001(2) -0.01956(10) 0.0278(5) Uani 1 1 d . . .
H5 H 0.5216 0.6752 -0.0433 0.033 Uiso 1 1 calc R . .
C2 C 0.5422(3) 0.6662(2) 0.11700(11) 0.0286(5) Uani 1 1 d . . .
H2 H 0.4929 0.5977 0.1457 0.034 Uiso 1 1 calc R . .
C1 C 0.4256(3) 0.7387(2) 0.07432(11) 0.0301(6) Uani 1 1 d . . .
H1 H 0.4769 0.8120 0.0497 0.036 Uiso 1 1 calc R . .
C41 C 0.5838(3) 0.2895(2) 0.04534(11) 0.0329(6) Uani 1 1 d . . .
C21 C 0.5701(3) 0.7746(2) 0.22329(12) 0.0308(6) Uani 1 1 d . . .
C6 C 0.3841(3) 0.5187(2) -0.07007(11) 0.0338(6) Uani 1 1 d . . .
H6A H 0.3169 0.4566 -0.0461 0.041 Uiso 1 1 calc R . .
H6B H 0.3216 0.5776 -0.0983 0.041 Uiso 1 1 calc R . .
C31 C 0.8932(3) 0.4963(2) 0.09134(12) 0.0347(6) Uani 1 1 d . . .
C22 C 0.6458(3) 0.8877(2) 0.25679(12) 0.0397(7) Uani 1 1 d . . .
H22A H 0.6027 0.9708 0.2404 0.060 Uiso 1 1 calc R . .
H22B H 0.7531 0.8855 0.2465 0.060 Uiso 1 1 calc R . .
H22C H 0.6313 0.8814 0.3056 0.060 Uiso 1 1 calc R . .
C61 C 0.5350(3) 0.5038(3) -0.16869(12) 0.0348(6) Uani 1 1 d . . .
C32 C 0.9665(3) 0.3890(2) 0.13040(13) 0.0449(7) Uani 1 1 d . . .
H32A H 1.0724 0.3832 0.1177 0.067 Uiso 1 1 calc R . .
H32B H 0.9169 0.3047 0.1206 0.067 Uiso 1 1 calc R . .
H32C H 0.9584 0.4082 0.1786 0.067 Uiso 1 1 calc R . .
C62 C 0.6464(3) 0.4189(3) -0.20448(13) 0.0551(8) Uani 1 1 d . . .
H62A H 0.7068 0.4737 -0.2348 0.083 Uiso 1 1 calc R . .
H62B H 0.5935 0.3513 -0.2307 0.083 Uiso 1 1 calc R . .
H62C H 0.7119 0.3759 -0.1715 0.083 Uiso 1 1 calc R . .
C42 C 0.4962(3) 0.1854(2) 0.08039(11) 0.0391(6) Uani 1 1 d . . .
H42A H 0.5243 0.0985 0.0627 0.059 Uiso 1 1 calc R . .
H42B H 0.3890 0.2003 0.0728 0.059 Uiso 1 1 calc R . .
H42C H 0.5174 0.1888 0.1288 0.059 Uiso 1 1 calc R . .
C4 C 0.5885(3) 0.5201(2) 0.01799(11) 0.0272(5) Uani 1 1 d . . .
H4 H 0.6668 0.4881 -0.0141 0.033 Uiso 1 1 calc R . .

loop_
_atom_site_aniso_label
_atom_site_aniso_U_11
_atom_site_aniso_U_22
_atom_site_aniso_U_33
_atom_site_aniso_U_23
_atom_site_aniso_U_13
_atom_site_aniso_U_12
O21 0.0366(10) 0.0280(9) 0.0291(9) -0.0045(8) 0.0025(8) -0.0057(8)
O31 0.0350(9) 0.0313(9) 0.0292(9) 0.0008(8) -0.0014(8) 0.0064(8)
O41 0.0366(10) 0.0229(8) 0.0294(8) 0.0005(7) 0.0008(8) -0.0003(8)
O5 0.0319(9) 0.0315(9) 0.0301(9) -0.0024(8) -0.0011(8) 0.0017(8)
O61 0.0516(11) 0.0325(9) 0.0312(9) -0.0057(8) -0.0069(9) 0.0058(9)
O22 0.0623(13) 0.0505(11) 0.0278(9) -0.0043(8) 0.0048(9) -0.0211(11)
O32 0.0379(11) 0.0551(12) 0.0460(11) 0.0130(10) 0.0056(9) 0.0048(9)
O42 0.0519(12) 0.0364(11) 0.0610(13) 0.0012(10) 0.0181(11) 0.0098(10)
O62 0.0455(12) 0.0403(10) 0.0433(10) 0.0060(9) -0.0034(9) 0.0017(9)
N11 0.0407(12) 0.0294(12) 0.0394(12) 0.0015(10) 0.0039(11) 0.0044(11)
N12 0.0371(13) 0.0386(13) 0.0429(14) -0.0042(12) -0.0019(11) 0.0085(12)
N13 0.0460(15) 0.0475(15) 0.0631(17) 0.0083(13) 0.0132(13) -0.0003(12)
C3 0.0305(14) 0.0247(12) 0.0254(12) 0.0023(11) -0.0016(11) -0.0003(11)
C5 0.0333(14) 0.0249(12) 0.0252(12) -0.0001(10) 0.0014(11) 0.0006(11)
C2 0.0327(14) 0.0244(12) 0.0287(12) -0.0001(10) 0.0007(11) -0.0028(11)
C1 0.0324(14) 0.0279(13) 0.0299(12) -0.0009(11) 0.0011(11) -0.0012(12)
C41 0.0443(16) 0.0290(14) 0.0255(12) -0.0024(12) -0.0057(12) 0.0007(13)
C21 0.0342(14) 0.0284(13) 0.0296(13) -0.0033(12) -0.0012(12) 0.0040(12)
C6 0.0372(15) 0.0336(14) 0.0305(13) 0.0001(11) -0.0041(11) -0.0008(13)
C31 0.0363(15) 0.0334(14) 0.0345(14) -0.0071(13) -0.0079(12) 0.0017(13)
C22 0.0472(17) 0.0321(14) 0.0399(15) -0.0096(12) 0.0003(13) -0.0046(13)
C61 0.0334(14) 0.0415(15) 0.0294(13) -0.0047(12) -0.0115(11) -0.0003(14)
C32 0.0469(17) 0.0429(16) 0.0447(15) -0.0010(13) -0.0115(14) 0.0106(15)
C62 0.059(2) 0.067(2) 0.0391(16) -0.0066(15) -0.0040(14) 0.0199(17)
C42 0.0523(17) 0.0287(14) 0.0362(14) 0.0025(11) -0.0025(13) -0.0046(14)
C4 0.0315(13) 0.0248(13) 0.0253(12) -0.0003(10) 0.0030(10) -0.0030(11)

loop_
_atom_type_symbol
_atom_type_description
_atom_type_scat_dispersion_real
_atom_type_scat_dispersion_imag
_atom_type_scat_source
C C 0.0033 0.0000 'International Tables Vol C Tables 4.2.6.8 and 6.1.1.4'
H H 0.0000 0.0000 'International Tables Vol C Tables 4.2.6.8 and 6.1.1.4'
N N 0.0061 0.0000 'International Tables Vol C Tables 4.2.6.8 and 6.1.1.4'
O O 0.0106 0.0000 'International Tables Vol C Tables 4.2.6.8 and 6.1.1.4'

loop_
_geom_angle_atom_site_label_1
_geom_angle_atom_site_label_2
_geom_angle_atom_site_label_3
_geom_angle
_geom_angle_site_symmetry_1
_geom_angle_site_symmetry_3
_geom_angle_publ_flag
C21 O21 C2 117.53(18) . . ?
C31 O31 C3 115.63(18) . . ?
C41 O41 C4 117.18(17) . . ?
C1 O5 C5 112.11(16) . . ?
C61 O61 C6 117.72(18) . . ?
N12 N11 C1 112.37(19) . . ?
N13 N12 N11 172.2(2) . . ?
O31 C3 C2 107.44(17) . . ?
O31 C3 C4 109.87(18) . . ?
C2 C3 C4 110.71(19) . . ?
O31 C3 H3 109.6 . . ?
C2 C3 H3 109.6 . . ?
C4 C3 H3 109.6 . . ?
O5 C5 C6 105.29(18) . . ?
O5 C5 C4 110.60(16) . . ?
C6 C5 C4 112.98(18) . . ?
O5 C5 H5 109.3 . . ?
C6 C5 H5 109.3 . . ?
C4 C5 H5 109.3 . . ?
O21 C2 C3 107.86(18) . . ?
O21 C2 C1 106.98(17) . . ?
C3 C2 C1 110.65(17) . . ?
O21 C2 H2 110.4 . . ?
C3 C2 H2 110.4 . . ?
C1 C2 H2 110.4 . . ?
O5 C1 N11 108.00(18) . . ?
O5 C1 C2 110.36(18) . . ?
N11 C1 C2 113.18(17) . . ?
O5 C1 H1 108.4 . . ?
N11 C1 H1 108.4 . . ?
C2 C1 H1 108.4 . . ?
O42 C41 O41 123.1(2) . . ?
O42 C41 C42 125.7(2) . . ?
O41 C41 C42 111.2(2) . . ?
O22 C21 O21 123.4(2) . . ?
O22 C21 C22 126.1(2) . . ?
O21 C21 C22 110.5(2) . . ?
O61 C6 C5 109.55(18) . . ?
O61 C6 H6A 109.8 . . ?
C5 C6 H6A 109.8 . . ?
O61 C6 H6B 109.8 . . ?
C5 C6 H6B 109.8 . . ?
H6A C6 H6B 108.2 . . ?
O32 C31 O31 122.8(2) . . ?
O32 C31 C32 126.0(2) . . ?
O31 C31 C32 111.2(2) . . ?
C21 C22 H22A 109.5 . . ?
C21 C22 H22B 109.5 . . ?
H22A C22 H22B 109.5 . . ?
C21 C22 H22C 109.5 . . ?
H22A C22 H22C 109.5 . . ?
H22B C22 H22C 109.5 . . ?
O62 C61 O61 123.3(2) . . ?
O62 C61 C62 125.5(2) . . ?
O61 C61 C62 111.2(2) . . ?
C31 C32 H32A 109.5 . . ?
C31 C32 H32B 109.5 . . ?
H32A C32 H32B 109.5 . . ?
C31 C32 H32C 109.5 . . ?
H32A C32 H32C 109.5 . . ?
H32B C32 H32C 109.5 . . ?
C61 C62 H62A 109.5 . . ?
C61 C62 H62B 109.5 . . ?
H62A C62 H62B 109.5 . . ?
C61 C62 H62C 109.5 . . ?
H62A C62 H62C 109.5 . . ?
H62B C62 H62C 109.5 . . ?
C41 C42 H42A 109.5 . . ?
C41 C42 H42B 109.5 . . ?
H42A C42 H42B 109.5 . . ?
C41 C42 H42C 109.5 . . ?
H42A C42 H42C 109.5 . . ?
H42B C42 H42C 109.5 . . ?
O41 C4 C5 107.94(18) . . ?
O41 C4 C3 108.93(17) . . ?
C5 C4 C3 110.27(18) . . ?
O41 C4 H4 109.9 . . ?
C5 C4 H4 109.9 . . ?
C3 C4 H4 109.9 . . ?

loop_
_geom_bond_atom_site_label_1
_geom_bond_atom_site_label_2
_geom_bond_distance
_geom_bond_site_symmetry_2
_geom_bond_publ_flag
O21 C21 1.350(3) . ?
O21 C2 1.448(2) . ?
O31 C31 1.365(3) . ?
O31 C3 1.439(2) . ?
O41 C41 1.358(3) . ?
O41 C4 1.449(2) . ?
O5 C1 1.423(2) . ?
O5 C5 1.433(2) . ?
O61 C61 1.340(3) . ?
O61 C6 1.443(3) . ?
O22 C21 1.191(3) . ?
O32 C31 1.192(3) . ?
O42 C41 1.199(3) . ?
O62 C61 1.201(3) . ?
N11 N12 1.261(3) . ?
N11 C1 1.460(3) . ?
N12 N13 1.135(3) . ?
C3 C2 1.514(3) . ?
C3 C4 1.519(3) . ?
C3 H3 1.0000 . ?
C5 C6 1.515(3) . ?
C5 C4 1.517(3) . ?
C5 H5 1.0000 . ?
C2 C1 1.530(3) . ?
C2 H2 1.0000 . ?
C1 H1 1.0000 . ?
C41 C42 1.485(3) . ?
C21 C22 1.486(3) . ?
C6 H6A 0.9900 . ?
C6 H6B 0.9900 . ?
C31 C32 1.486(3) . ?
C22 H22A 0.9800 . ?
C22 H22B 0.9800 . ?
C22 H22C 0.9800 . ?
C61 C62 1.494(3) . ?
C32 H32A 0.9800 . ?
C32 H32B 0.9800 . ?
C32 H32C 0.9800 . ?
C62 H62A 0.9800 . ?
C62 H62B 0.9800 . ?
C62 H62C 0.9800 . ?
C42 H42A 0.9800 . ?
C42 H42B 0.9800 . ?
C42 H42C 0.9800 . ?
C4 H4 1.0000 . ?

loop_
_geom_torsion_atom_site_label_1
_geom_torsion_atom_site_label_2
_geom_torsion_atom_site_label_3
_geom_torsion_atom_site_label_4
_geom_torsion
_geom_torsion_site_symmetry_1
_geom_torsion_site_symmetry_2
_geom_torsion_site_symmetry_3
_geom_torsion_site_symmetry_4
_geom_torsion_publ_flag
C1 N11 N12 N13 180(100) . . . . ?
C31 O31 C3 C2 -156.88(19) . . . . ?
C31 O31 C3 C4 82.6(2) . . . . ?
C1 O5 C5 C6 -175.70(17) . . . . ?
C1 O5 C5 C4 62.0(2) . . . . ?
C21 O21 C2 C3 -140.4(2) . . . . ?
C21 O21 C2 C1 100.5(2) . . . . ?
O31 C3 C2 O21 71.6(2) . . . . ?
C4 C3 C2 O21 -168.39(16) . . . . ?
O31 C3 C2 C1 -171.66(17) . . . . ?
C4 C3 C2 C1 -51.7(2) . . . . ?
C5 O5 C1 N11 174.60(17) . . . . ?
C5 O5 C1 C2 -61.2(2) . . . . ?
N12 N11 C1 O5 63.4(2) . . . . ?
N12 N11 C1 C2 -59.1(3) . . . . ?
O21 C2 C1 O5 172.95(17) . . . . ?
C3 C2 C1 O5 55.7(2) . . . . ?
O21 C2 C1 N11 -65.9(2) . . . . ?
C3 C2 C1 N11 176.86(19) . . . . ?
C4 O41 C41 O42 0.1(3) . . . . ?
C4 O41 C41 C42 178.72(18) . . . . ?
C2 O21 C21 O22 4.6(3) . . . . ?
C2 O21 C21 C22 -174.82(18) . . . . ?
C61 O61 C6 C5 -89.8(2) . . . . ?
O5 C5 C6 O61 -170.95(16) . . . . ?
C4 C5 C6 O61 -50.1(2) . . . . ?
C3 O31 C31 O32 10.5(3) . . . . ?
C3 O31 C31 C32 -167.58(18) . . . . ?
C6 O61 C61 O62 -3.5(3) . . . . ?
C6 O61 C61 C62 176.90(19) . . . . ?
C41 O41 C4 C5 137.38(18) . . . . ?
C41 O41 C4 C3 -102.9(2) . . . . ?
O5 C5 C4 O41 62.5(2) . . . . ?
C6 C5 C4 O41 -55.2(2) . . . . ?
O5 C5 C4 C3 -56.3(2) . . . . ?
C6 C5 C4 C3 -174.08(18) . . . . ?
O31 C3 C4 O41 52.3(2) . . . . ?
C2 C3 C4 O41 -66.2(2) . . . . ?
O31 C3 C4 C5 170.55(17) . . . . ?
C2 C3 C4 C5 52.0(2) . . . . ?

loop_
_cod_related_entry_id
_cod_related_entry_database
_cod_related_entry_code
1 ChemSpider 2061229
